data_7104735
loop_
_publ_author_name
'Sabiah, Shahulhameed'
'Varghese, Babu'
'Murthy, Narasimha N'

_publ_section_title
;
 First hexanuclear copper(II) pyrophosphate through hydrolysis of
 phosphodiester with a dicopper complex.
;
_journal_issue 37
_journal_name_full 'Chemical communications (Cambridge, England)'
_journal_page_first 5636
_journal_page_last 5638
_journal_paper_doi 10.1039/b910094f
_journal_volume 34
_journal_year 2009
_chemical_formula_sum 'C56 H55 Cl2 Cu2 N6 O14 P'
_chemical_formula_weight 1265.01
_chemical_name_systematic
;
?
;
_space_group_IT_number 14
_symmetry_cell_setting monoclinic
_symmetry_space_group_name_Hall '-P 2yn'
_symmetry_space_group_name_H-M 'P 1 21/n 1'
_atom_sites_solution_hydrogens geom
_atom_sites_solution_primary direct
_atom_sites_solution_secondary difmap
_audit_creation_method SHELXL-97
_cell_angle_alpha 90.00
_cell_angle_beta 98.0740(10)
_cell_angle_gamma 90.00
_cell_formula_units_Z 4
_cell_length_a 14.4129(3)
_cell_length_b 26.9168(5)
_cell_length_c 14.6457(3)
_cell_measurement_reflns_used 9675
_cell_measurement_temperature 293(2)
_cell_measurement_theta_max 29.2
_cell_measurement_theta_min 2.4
_cell_volume 5625.47(19)
_computing_cell_refinement 'APEX2/SAINT (Bruker, 2004)'
_computing_data_collection 'APEX2 (Bruker, 2004)'
_computing_data_reduction 'SAINT/XPREP (Bruker, 2004; Sheldrick, 2003)'
_computing_molecular_graphics 'ORTEP2 (WinGX)'
_computing_publication_material 'SHELXL-97 (Sheldrick, 1997)'
_computing_structure_refinement 'SHELXL-97 (Sheldrick, 1997)'
_computing_structure_solution 'SIR92 (WinGX)'
_diffrn_ambient_temperature 293(2)
_diffrn_measured_fraction_theta_full 0.997
_diffrn_measured_fraction_theta_max 0.997
_diffrn_measurement_device_type 'Bruker axs kappa apex2 CCD Diffractometer'
_diffrn_measurement_method '\w and \f scan'
_diffrn_radiation_monochromator graphite
_diffrn_radiation_source 'fine-focus sealed tube'
_diffrn_radiation_type MoK\a
_diffrn_radiation_wavelength 0.71073
_diffrn_reflns_av_R_equivalents 0.0275
_diffrn_reflns_av_sigmaI/netI 0.0215
_diffrn_reflns_limit_h_max 16
_diffrn_reflns_limit_h_min -16
_diffrn_reflns_limit_k_max 32
_diffrn_reflns_limit_k_min -32
_diffrn_reflns_limit_l_max 17
_diffrn_reflns_limit_l_min -17
_diffrn_reflns_number 64588
_diffrn_reflns_theta_full 25.00
_diffrn_reflns_theta_max 25.00
_diffrn_reflns_theta_min 1.51
_diffrn_standards_decay_% 0
_exptl_absorpt_coefficient_mu 0.951
_exptl_absorpt_correction_T_max 1.000
_exptl_absorpt_correction_T_min 0.710
_exptl_absorpt_correction_type multi-scan
_exptl_absorpt_process_details 'SADABS(Bruker, 1999)'
_exptl_crystal_colour blue
_exptl_crystal_density_diffrn 1.494
_exptl_crystal_density_method 'not measured'
_exptl_crystal_description rectangular
_exptl_crystal_F_000 2608
_exptl_crystal_size_max 0.3
_exptl_crystal_size_mid 0.2
_exptl_crystal_size_min 0.2
_refine_diff_density_max 0.997
_refine_diff_density_min -0.573
_refine_diff_density_rms 0.153
_refine_ls_extinction_coef 0.0043(3)
_refine_ls_extinction_expression Fc^*^=kFc[1+0.001xFc^2^\l^3^/sin(2\q)]^-1/4^
_refine_ls_extinction_method SHELXL
_refine_ls_goodness_of_fit_ref 1.148
_refine_ls_hydrogen_treatment mixed
_refine_ls_matrix_type full
_refine_ls_number_parameters 766
_refine_ls_number_reflns 9880
_refine_ls_number_restraints 16
_refine_ls_restrained_S_all 1.147
_refine_ls_R_factor_all 0.0576
_refine_ls_R_factor_gt 0.0447
_refine_ls_shift/su_max 0.001
_refine_ls_shift/su_mean 0.000
_refine_ls_structure_factor_coef Fsqd
_refine_ls_weighting_details 'calc w=1/[\s^2^(Fo^2^)+(0.0727P)^2^+7.3065P] where P=(Fo^2^+2Fc^2^)/3'
_refine_ls_weighting_scheme calc
_refine_ls_wR_factor_gt 0.1203
_refine_ls_wR_factor_ref 0.1398
_reflns_number_gt 8432
_reflns_number_total 9880
_reflns_threshold_expression >2sigma(I)
_cod_data_source_file b910094f.txt
_cod_data_source_block 615836
_cod_original_sg_symbol_H-M P21/n
_cod_database_code 7104735

loop_
_symmetry_equiv_pos_as_xyz
'x, y, z'
'-x+1/2, y+1/2, -z+1/2'
'-x, -y, -z'
'x-1/2, -y-1/2, z-1/2'

loop_
_atom_site_label
_atom_site_type_symbol
_atom_site_fract_x
_atom_site_fract_y
_atom_site_fract_z
_atom_site_U_iso_or_equiv
_atom_site_adp_type
_atom_site_occupancy
_atom_site_symmetry_multiplicity
_atom_site_calc_flag
_atom_site_refinement_flags
_atom_site_disorder_assembly
_atom_site_disorder_group
C1 C 0.3381(2) 0.16703(12) 0.0161(2) 0.0285(7) Uani 1 1 d . . .
H1A H 0.3662 0.1673 0.0803 0.034 Uiso 1 1 calc R . .
H1B H 0.3883 0.1708 -0.0211 0.034 Uiso 1 1 calc R . .
C2 C 0.2733(2) 0.21109(12) -0.0009(2) 0.0307(7) Uani 1 1 d . . .
C3 C 0.2822(3) 0.24414(14) -0.0721(3) 0.0400(9) Uani 1 1 d . . .
H3 H 0.3231 0.2369 -0.1140 0.048 Uiso 1 1 calc R . .
C4 C 0.2312(3) 0.28747(15) -0.0811(3) 0.0513(11) Uani 1 1 d . . .
H4 H 0.2380 0.3094 -0.1288 0.062 Uiso 1 1 calc R . .
C5 C 0.1703(3) 0.29836(15) -0.0197(3) 0.0524(11) Uani 1 1 d . . .
H5 H 0.1360 0.3277 -0.0259 0.063 Uiso 1 1 calc R . .
C6 C 0.1597(3) 0.26605(14) 0.0510(3) 0.0450(10) Uani 1 1 d . . .
H6 H 0.1182 0.2738 0.0921 0.054 Uiso 1 1 calc R . .
C7 C 0.2104(3) 0.22182(13) 0.0616(2) 0.0332(8) Uani 1 1 d . . .
C8 C 0.1979(3) 0.18665(14) 0.1369(2) 0.0338(8) Uani 1 1 d . . .
C9 C 0.1909(3) 0.20396(16) 0.2254(3) 0.0450(10) Uani 1 1 d . . .
H9 H 0.1932 0.2379 0.2371 0.054 Uiso 1 1 calc R . .
C10 C 0.1805(3) 0.17120(18) 0.2960(3) 0.0529(11) Uani 1 1 d . . .
H10 H 0.1755 0.1832 0.3547 0.063 Uiso 1 1 calc R . .
C11 C 0.1776(3) 0.12076(18) 0.2794(3) 0.0502(11) Uani 1 1 d . . .
H11 H 0.1719 0.0987 0.3273 0.060 Uiso 1 1 calc R . .
C12 C 0.1829(3) 0.10276(14) 0.1918(3) 0.0388(9) Uani 1 1 d . . .
H12 H 0.1793 0.0687 0.1808 0.047 Uiso 1 1 calc R . .
C13 C 0.1937(2) 0.13527(13) 0.1196(2) 0.0316(8) Uani 1 1 d . . .
C14 C 0.1965(2) 0.11592(13) 0.0236(2) 0.0300(7) Uani 1 1 d . . .
H14A H 0.1737 0.0820 0.0201 0.036 Uiso 1 1 calc R . .
H14B H 0.1543 0.1356 -0.0195 0.036 Uiso 1 1 calc R . .
C15 C 0.3526(2) 0.07856(12) 0.0470(2) 0.0286(7) Uani 1 1 d . . .
H15A H 0.3188 0.0473 0.0463 0.034 Uiso 1 1 calc R . .
H15B H 0.3693 0.0889 0.1107 0.034 Uiso 1 1 calc R . .
C16 C 0.4394(2) 0.07195(11) 0.0028(2) 0.0264(7) Uani 1 1 d . . .
C17 C 0.5266(3) 0.06104(13) 0.0510(2) 0.0340(8) Uani 1 1 d . . .
H17 H 0.5342 0.0573 0.1148 0.041 Uiso 1 1 calc R . .
C18 C 0.6019(3) 0.05580(14) 0.0034(3) 0.0379(9) Uani 1 1 d . . .
H18 H 0.6611 0.0486 0.0348 0.045 Uiso 1 1 calc R . .
C19 C 0.5889(3) 0.06134(14) -0.0912(3) 0.0361(8) Uani 1 1 d . . .
H19 H 0.6388 0.0577 -0.1245 0.043 Uiso 1 1 calc R . .
C20 C 0.5004(2) 0.07238(13) -0.1353(2) 0.0296(7) Uani 1 1 d . . .
H20 H 0.4915 0.0763 -0.1990 0.036 Uiso 1 1 calc R . .
C21 C 0.3609(2) -0.03014(12) -0.2848(2) 0.0245(7) Uani 1 1 d . . .
H21A H 0.3149 -0.0423 -0.2478 0.029 Uiso 1 1 calc R . .
H21B H 0.3949 -0.0032 -0.2511 0.029 Uiso 1 1 calc R . .
C22 C 0.4290(2) -0.07164(12) -0.2968(2) 0.0272(7) Uani 1 1 d . . .
C23 C 0.4093(3) -0.12033(13) -0.2720(2) 0.0354(8) Uani 1 1 d . . .
H23 H 0.3524 -0.1275 -0.2519 0.042 Uiso 1 1 calc R . .
C24 C 0.4737(3) -0.15798(15) -0.2772(3) 0.0484(10) Uani 1 1 d . . .
H24 H 0.4599 -0.1902 -0.2607 0.058 Uiso 1 1 calc R . .
C25 C 0.5581(3) -0.14774(16) -0.3068(3) 0.0512(11) Uani 1 1 d . . .
H25 H 0.6012 -0.1731 -0.3104 0.061 Uiso 1 1 calc R . .
C26 C 0.5790(3) -0.09980(16) -0.3314(3) 0.0433(9) Uani 1 1 d . . .
H26 H 0.6361 -0.0934 -0.3519 0.052 Uiso 1 1 calc R . .
C27 C 0.5156(2) -0.06080(13) -0.3259(2) 0.0304(7) Uani 1 1 d . . .
C28 C 0.5389(2) -0.00876(14) -0.3456(2) 0.0310(8) Uani 1 1 d . . .
C29 C 0.6275(3) 0.01053(16) -0.3123(3) 0.0389(9) Uani 1 1 d . . .
H29 H 0.6727 -0.0100 -0.2803 0.047 Uiso 1 1 calc R . .
C30 C 0.6485(3) 0.05954(17) -0.3265(3) 0.0467(10) Uani 1 1 d . . .
H30 H 0.7076 0.0718 -0.3039 0.056 Uiso 1 1 calc R . .
C31 C 0.5827(3) 0.09048(16) -0.3738(3) 0.0462(10) Uani 1 1 d . . .
H31 H 0.5970 0.1237 -0.3825 0.055 Uiso 1 1 calc R . .
C32 C 0.4947(3) 0.07199(14) -0.4088(3) 0.0364(8) Uani 1 1 d . . .
H32 H 0.4508 0.0929 -0.4418 0.044 Uiso 1 1 calc R . .
C33 C 0.4718(2) 0.02258(13) -0.3949(2) 0.0284(7) Uani 1 1 d . . .
C34 C 0.3794(2) 0.00167(13) -0.4395(2) 0.0276(7) Uani 1 1 d . . .
H34A H 0.3914 -0.0284 -0.4723 0.033 Uiso 1 1 calc R . .
H34B H 0.3505 0.0254 -0.4846 0.033 Uiso 1 1 calc R . .
C35 C 0.2431(2) -0.04775(12) -0.4166(2) 0.0298(7) Uani 1 1 d . . .
H35A H 0.2110 -0.0629 -0.3697 0.036 Uiso 1 1 calc R . .
H35B H 0.2762 -0.0737 -0.4448 0.036 Uiso 1 1 calc R . .
C36 C 0.1730(2) -0.02379(13) -0.4883(2) 0.0285(7) Uani 1 1 d . . .
C37 C 0.1288(3) -0.04817(15) -0.5651(3) 0.0390(9) Uani 1 1 d . . .
H37 H 0.1436 -0.0810 -0.5762 0.047 Uiso 1 1 calc R . .
C38 C 0.0622(3) -0.02327(16) -0.6253(3) 0.0421(9) Uani 1 1 d . . .
H38 H 0.0314 -0.0391 -0.6773 0.051 Uiso 1 1 calc R . .
C39 C 0.0423(2) 0.02531(16) -0.6069(2) 0.0391(9) Uani 1 1 d . . .
H39 H -0.0020 0.0428 -0.6468 0.047 Uiso 1 1 calc R . .
C40 C 0.0886(2) 0.04820(14) -0.5285(2) 0.0321(8) Uani 1 1 d . . .
H40 H 0.0745 0.0810 -0.5161 0.038 Uiso 1 1 calc R . .
C41 C 0.1377(3) 0.22609(15) -0.3699(3) 0.0430(9) Uani 1 1 d . . .
C42 C 0.0720(3) 0.21377(17) -0.4445(3) 0.0551(11) Uani 1 1 d . . .
H42 H 0.0399 0.1837 -0.4465 0.066 Uiso 1 1 calc R . .
C43 C 0.0555(4) 0.2474(2) -0.5157(4) 0.0647(13) Uani 1 1 d . . .
H43 H 0.0113 0.2399 -0.5664 0.078 Uiso 1 1 calc R . .
C44 C 0.1028(4) 0.2916(2) -0.5137(4) 0.0741(16) Uani 1 1 d . . .
H44 H 0.0913 0.3135 -0.5631 0.089 Uiso 1 1 calc R . .
C45 C 0.1670(4) 0.3034(2) -0.4389(4) 0.0740(15) Uani 1 1 d . . .
H45 H 0.1981 0.3338 -0.4367 0.089 Uiso 1 1 calc R . .
C46 C 0.1853(4) 0.27053(17) -0.3671(4) 0.0581(12) Uani 1 1 d . . .
H46 H 0.2297 0.2782 -0.3167 0.070 Uiso 1 1 calc R . .
C47 C -0.0333(3) 0.16855(14) -0.2181(3) 0.0431(9) Uani 1 1 d . . .
C48 C -0.1292(3) 0.15953(19) -0.2303(4) 0.0598(12) Uani 1 1 d . . .
H48 H -0.1560 0.1387 -0.2775 0.072 Uiso 1 1 calc R . .
C49 C -0.1839(4) 0.1815(2) -0.1724(5) 0.0757(16) Uani 1 1 d . . .
H49 H -0.2481 0.1755 -0.1804 0.091 Uiso 1 1 calc R . .
C50 C -0.1451(4) 0.2123(2) -0.1026(5) 0.0749(16) Uani 1 1 d . . .
H50 H -0.1827 0.2270 -0.0635 0.090 Uiso 1 1 calc R . .
C51 C -0.0502(3) 0.22139(18) -0.0907(4) 0.0606(12) Uani 1 1 d . . .
H51 H -0.0241 0.2423 -0.0435 0.073 Uiso 1 1 calc R . .
C52 C 0.0070(3) 0.19973(15) -0.1483(3) 0.0490(10) Uani 1 1 d . . .
H52 H 0.0711 0.2060 -0.1403 0.059 Uiso 1 1 calc R . .
C53 C 0.9502(4) 0.0775(2) 0.9548(4) 0.0679(14) Uani 1 1 d D . .
C54 C 0.8733(3) 0.04837(18) 0.9095(4) 0.0573(12) Uani 1 1 d . . .
C55 C 0.9455(5) 0.1517(2) 0.1801(5) 0.087(2) Uani 1 1 d D . .
C56 C 0.9295(5) 0.1425(2) 0.2748(7) 0.091(2) Uani 1 1 d . . .
N1 N 0.29206(19) 0.11711(10) -0.00505(18) 0.0249(6) Uani 1 1 d . . .
N2 N 0.42640(19) 0.07768(10) -0.08940(18) 0.0260(6) Uani 1 1 d . . .
N3 N 0.31087(18) -0.01025(10) -0.37353(17) 0.0231(6) Uani 1 1 d . . .
N4 N 0.15310(18) 0.02393(10) -0.47036(18) 0.0265(6) Uani 1 1 d . . .
N5 N 0.8129(3) 0.0255(2) 0.8742(4) 0.0864(15) Uani 1 1 d . . .
N6 N 0.9158(5) 0.1349(2) 0.3483(6) 0.124(3) Uani 1 1 d . . .
O1 O 0.31697(16) 0.08004(8) -0.26419(15) 0.0264(5) Uani 1 1 d D . .
O2 O 0.17382(17) 0.12729(9) -0.18247(16) 0.0346(6) Uani 1 1 d . . .
O3 O 0.13955(18) 0.10823(9) -0.35467(18) 0.0402(6) Uani 1 1 d . . .
O4 O 0.01678(19) 0.14366(10) -0.27909(19) 0.0447(7) Uani 1 1 d . . .
O5 O 0.1596(2) 0.19599(10) -0.29205(18) 0.0448(6) Uani 1 1 d . . .
O6 O 0.2261(2) 0.02072(10) -0.10967(18) 0.0503(8) Uani 1 1 d . . .
O7 O 0.14629(17) 0.00246(10) -0.25635(17) 0.0399(6) Uani 1 1 d . . .
O8 O 0.1844(2) -0.06035(10) -0.1471(2) 0.0581(8) Uani 1 1 d . . .
O9 O 0.0678(2) -0.00306(19) -0.1290(3) 0.0931(15) Uani 1 1 d . . .
O10 O 0.5502(3) 0.1946(3) 0.7463(4) 0.148(3) Uani 1 1 d . . .
O11 O 0.4244(7) 0.24863(17) 0.7465(5) 0.183(4) Uani 1 1 d . . .
O12 O 0.4107(4) 0.17235(16) 0.7881(5) 0.137(3) Uani 1 1 d . . .
O13 O 0.4227(6) 0.1876(4) 0.6381(5) 0.243(6) Uani 1 1 d . . .
O14 O 0.2819(3) 0.1299(2) 0.5252(3) 0.0993(15) Uani 1 1 d D . .
P1 P 0.12740(7) 0.14065(3) -0.27631(7) 0.0343(2) Uani 1 1 d . . .
Cu1 Cu 0.29710(3) 0.098579(14) -0.14157(3) 0.02528(13) Uani 1 1 d . . .
Cu2 Cu 0.22940(3) 0.052352(14) -0.35892(3) 0.02387(13) Uani 1 1 d . . .
Cl1 Cl 0.15466(6) -0.00993(3) -0.16003(6) 0.0323(2) Uani 1 1 d . . .
Cl2 Cl 0.45136(10) 0.20152(4) 0.72795(10) 0.0699(4) Uani 1 1 d . . .
H53B H 0.920(2) 0.1067(8) 0.964(3) 0.12(3) Uiso 1 1 d D . .
H53A H 0.996(2) 0.0836(15) 0.919(3) 0.10(2) Uiso 1 1 d D . .
H55A H 0.964(2) 0.1236(9) 0.152(3) 0.12(3) Uiso 1 1 d D . .
H55B H 0.9905(19) 0.1760(9) 0.180(4) 0.14(3) Uiso 1 1 d D . .
H53C H 0.977(3) 0.0648(18) 1.0109(16) 0.12(3) Uiso 1 1 d D . .
H55C H 0.8895(19) 0.1630(14) 0.149(3) 0.14(3) Uiso 1 1 d D . .
H1 H 0.339(3) 0.1055(9) -0.288(3) 0.036(11) Uiso 1 1 d D . .
H142 H 0.311(3) 0.1588(9) 0.517(6) 0.14(4) Uiso 1 1 d D . .
H141 H 0.225(3) 0.1341(18) 0.543(6) 0.147 Uiso 1 1 d D . .

loop_
_atom_site_aniso_label
_atom_site_aniso_U_11
_atom_site_aniso_U_22
_atom_site_aniso_U_33
_atom_site_aniso_U_23
_atom_site_aniso_U_13
_atom_site_aniso_U_12
C1 0.0283(17) 0.0294(17) 0.0280(18) -0.0041(14) 0.0049(14) 0.0012(14)
C2 0.0340(19) 0.0304(17) 0.0282(18) -0.0012(14) 0.0060(14) 0.0023(14)
C3 0.046(2) 0.039(2) 0.037(2) 0.0024(16) 0.0149(17) 0.0021(17)
C4 0.069(3) 0.041(2) 0.047(2) 0.0142(19) 0.019(2) 0.011(2)
C5 0.069(3) 0.036(2) 0.054(3) 0.0043(19) 0.014(2) 0.020(2)
C6 0.056(3) 0.039(2) 0.042(2) -0.0032(17) 0.0152(19) 0.0151(18)
C7 0.040(2) 0.0327(18) 0.0276(18) -0.0037(14) 0.0071(15) 0.0039(15)
C8 0.0339(19) 0.0392(19) 0.0293(19) -0.0001(15) 0.0086(15) 0.0095(15)
C9 0.053(2) 0.049(2) 0.036(2) -0.0036(18) 0.0156(18) 0.0117(19)
C10 0.062(3) 0.074(3) 0.026(2) -0.0003(19) 0.0168(19) 0.015(2)
C11 0.051(3) 0.069(3) 0.034(2) 0.020(2) 0.0172(19) 0.013(2)
C12 0.033(2) 0.044(2) 0.041(2) 0.0088(17) 0.0124(17) 0.0055(16)
C13 0.0268(18) 0.0406(19) 0.0284(18) 0.0025(15) 0.0079(14) 0.0061(15)
C14 0.0277(18) 0.0313(17) 0.0306(18) -0.0002(14) 0.0028(14) 0.0024(14)
C15 0.0318(18) 0.0326(17) 0.0203(16) -0.0010(13) -0.0005(14) 0.0051(14)
C16 0.0325(18) 0.0243(15) 0.0206(16) -0.0018(13) -0.0030(13) 0.0030(13)
C17 0.038(2) 0.0381(19) 0.0226(17) -0.0024(14) -0.0076(15) 0.0087(16)
C18 0.0305(19) 0.043(2) 0.036(2) -0.0051(16) -0.0093(16) 0.0097(16)
C19 0.0264(18) 0.045(2) 0.036(2) -0.0066(16) 0.0006(15) 0.0070(15)
C20 0.0280(18) 0.0356(18) 0.0242(17) -0.0031(14) 0.0001(14) 0.0046(14)
C21 0.0218(16) 0.0342(17) 0.0171(15) -0.0003(13) 0.0013(12) 0.0038(13)
C22 0.0256(17) 0.0351(18) 0.0189(16) -0.0048(13) -0.0036(13) 0.0031(14)
C23 0.037(2) 0.0357(19) 0.0326(19) -0.0035(15) -0.0001(15) -0.0002(16)
C24 0.059(3) 0.034(2) 0.049(2) 0.0000(18) -0.002(2) 0.0085(19)
C25 0.049(3) 0.047(2) 0.056(3) -0.006(2) 0.001(2) 0.021(2)
C26 0.032(2) 0.058(3) 0.040(2) -0.0024(18) 0.0044(17) 0.0131(18)
C27 0.0266(18) 0.0436(19) 0.0194(16) -0.0048(14) -0.0019(13) 0.0079(15)
C28 0.0254(17) 0.047(2) 0.0215(16) -0.0056(15) 0.0051(13) 0.0007(15)
C29 0.0275(19) 0.061(2) 0.0279(19) -0.0035(17) 0.0022(15) -0.0028(17)
C30 0.033(2) 0.072(3) 0.036(2) -0.013(2) 0.0073(17) -0.019(2)
C31 0.052(3) 0.051(2) 0.039(2) -0.0072(18) 0.0178(19) -0.018(2)
C32 0.040(2) 0.042(2) 0.0294(19) 0.0005(16) 0.0122(16) -0.0006(16)
C33 0.0237(17) 0.0426(19) 0.0203(16) -0.0028(14) 0.0077(13) -0.0002(14)
C34 0.0236(17) 0.0428(19) 0.0167(15) 0.0004(14) 0.0039(13) 0.0038(14)
C35 0.0272(18) 0.0313(17) 0.0296(18) -0.0074(14) -0.0004(14) -0.0019(14)
C36 0.0218(17) 0.0383(18) 0.0252(17) -0.0050(14) 0.0028(13) -0.0040(14)
C37 0.032(2) 0.049(2) 0.034(2) -0.0124(17) -0.0013(16) -0.0058(16)
C38 0.033(2) 0.064(3) 0.0273(19) -0.0077(18) -0.0054(16) -0.0102(18)
C39 0.0254(18) 0.062(3) 0.0266(19) 0.0105(17) -0.0076(14) -0.0076(17)
C40 0.0264(18) 0.0414(19) 0.0274(18) 0.0064(15) 0.0001(14) -0.0026(15)
C41 0.047(2) 0.044(2) 0.039(2) 0.0039(17) 0.0092(18) 0.0103(18)
C42 0.053(3) 0.052(2) 0.058(3) 0.011(2) -0.001(2) 0.008(2)
C43 0.060(3) 0.071(3) 0.060(3) 0.018(3) -0.002(2) 0.018(3)
C44 0.081(4) 0.073(4) 0.072(4) 0.035(3) 0.021(3) 0.023(3)
C45 0.082(4) 0.058(3) 0.084(4) 0.019(3) 0.019(3) -0.002(3)
C46 0.064(3) 0.049(3) 0.063(3) 0.004(2) 0.015(2) -0.001(2)
C47 0.038(2) 0.039(2) 0.051(2) 0.0074(18) 0.0038(18) 0.0109(17)
C48 0.039(2) 0.061(3) 0.076(3) 0.004(2) 0.000(2) 0.003(2)
C49 0.044(3) 0.076(4) 0.111(5) 0.003(3) 0.024(3) 0.005(3)
C50 0.056(3) 0.075(4) 0.100(4) 0.002(3) 0.033(3) 0.015(3)
C51 0.060(3) 0.056(3) 0.069(3) -0.006(2) 0.018(2) 0.006(2)
C52 0.042(2) 0.046(2) 0.060(3) 0.004(2) 0.010(2) 0.0054(19)
C53 0.069(3) 0.067(3) 0.066(4) 0.007(3) 0.002(3) -0.018(3)
C54 0.043(3) 0.057(3) 0.070(3) 0.006(2) 0.004(2) 0.006(2)
C55 0.078(4) 0.060(3) 0.127(6) -0.027(4) 0.035(4) -0.017(3)
C56 0.081(4) 0.045(3) 0.158(7) -0.018(4) 0.058(5) -0.011(3)
N1 0.0271(14) 0.0265(13) 0.0206(13) -0.0023(11) 0.0020(11) 0.0037(11)
N2 0.0276(15) 0.0299(14) 0.0194(14) -0.0033(11) -0.0003(11) 0.0038(11)
N3 0.0179(13) 0.0326(14) 0.0180(13) -0.0029(11) 0.0000(10) 0.0010(11)
N4 0.0189(13) 0.0395(16) 0.0202(14) 0.0019(11) -0.0006(11) -0.0025(12)
N5 0.051(3) 0.080(3) 0.122(5) -0.011(3) -0.009(3) 0.000(2)
N6 0.136(6) 0.062(3) 0.193(8) 0.005(4) 0.094(6) 0.000(3)
O1 0.0284(12) 0.0309(12) 0.0183(11) -0.0021(9) -0.0023(9) -0.0006(10)
O2 0.0351(13) 0.0404(13) 0.0267(13) -0.0011(10) -0.0016(10) 0.0137(11)
O3 0.0383(15) 0.0413(14) 0.0365(14) -0.0037(11) -0.0099(11) 0.0137(11)
O4 0.0363(15) 0.0493(16) 0.0459(16) -0.0003(13) -0.0031(12) 0.0086(12)
O5 0.0503(17) 0.0438(15) 0.0376(15) 0.0031(12) -0.0035(12) -0.0038(13)
O6 0.077(2) 0.0354(14) 0.0320(15) 0.0007(11) -0.0158(14) -0.0103(14)
O7 0.0309(14) 0.0616(17) 0.0253(13) 0.0011(12) -0.0023(10) -0.0088(12)
O8 0.067(2) 0.0346(15) 0.067(2) 0.0040(14) -0.0114(16) -0.0083(14)
O9 0.046(2) 0.171(4) 0.069(2) 0.041(3) 0.0340(18) 0.038(2)
O10 0.077(3) 0.251(7) 0.126(4) -0.080(5) 0.053(3) -0.069(4)
O11 0.345(11) 0.047(3) 0.182(6) 0.012(3) 0.126(7) 0.010(4)
O12 0.104(4) 0.073(3) 0.255(8) 0.054(4) 0.098(4) -0.006(2)
O13 0.175(7) 0.401(14) 0.133(6) -0.163(8) -0.044(5) 0.109(8)
O14 0.070(3) 0.148(5) 0.082(3) 0.012(3) 0.016(2) 0.025(3)
P1 0.0320(5) 0.0365(5) 0.0322(5) -0.0004(4) -0.0037(4) 0.0082(4)
Cu1 0.0254(2) 0.0312(2) 0.0176(2) -0.00282(15) -0.00276(15) 0.00696(16)
Cu2 0.0205(2) 0.0311(2) 0.0186(2) -0.00174(15) -0.00204(15) 0.00156(15)
Cl1 0.0247(4) 0.0432(5) 0.0286(4) 0.0028(3) 0.0029(3) -0.0006(3)
Cl2 0.0860(9) 0.0513(7) 0.0787(9) -0.0224(6) 0.0340(7) -0.0221(6)

loop_
_atom_type_symbol
_atom_type_description
_atom_type_scat_dispersion_real
_atom_type_scat_dispersion_imag
_atom_type_scat_source
C C 0.0033 0.0016 'International Tables Vol C Tables 4.2.6.8 and 6.1.1.4'
H H 0.0000 0.0000 'International Tables Vol C Tables 4.2.6.8 and 6.1.1.4'
N N 0.0061 0.0033 'International Tables Vol C Tables 4.2.6.8 and 6.1.1.4'
O O 0.0106 0.0060 'International Tables Vol C Tables 4.2.6.8 and 6.1.1.4'
P P 0.1023 0.0942 'International Tables Vol C Tables 4.2.6.8 and 6.1.1.4'
Cu Cu 0.3201 1.2651 'International Tables Vol C Tables 4.2.6.8 and 6.1.1.4'
Cl Cl 0.1484 0.1585 'International Tables Vol C Tables 4.2.6.8 and 6.1.1.4'

loop_
_geom_angle_atom_site_label_1
_geom_angle_atom_site_label_2
_geom_angle_atom_site_label_3
_geom_angle
_geom_angle_site_symmetry_1
_geom_angle_site_symmetry_3
_geom_angle_publ_flag
C2 C1 N1 114.9(3) . . ?
C2 C1 H1A 108.5 . . ?
N1 C1 H1A 108.5 . . ?
C2 C1 H1B 108.5 . . ?
N1 C1 H1B 108.5 . . ?
H1A C1 H1B 107.5 . . ?
C3 C2 C7 119.5(3) . . ?
C3 C2 C1 120.4(3) . . ?
C7 C2 C1 119.7(3) . . ?
C4 C3 C2 120.7(3) . . ?
C4 C3 H3 119.6 . . ?
C2 C3 H3 119.6 . . ?
C5 C4 C3 120.0(4) . . ?
C5 C4 H4 120.0 . . ?
C3 C4 H4 120.0 . . ?
C4 C5 C6 120.4(4) . . ?
C4 C5 H5 119.8 . . ?
C6 C5 H5 119.8 . . ?
C5 C6 C7 120.8(4) . . ?
C5 C6 H6 119.6 . . ?
C7 C6 H6 119.6 . . ?
C6 C7 C2 118.6(3) . . ?
C6 C7 C8 120.8(3) . . ?
C2 C7 C8 120.6(3) . . ?
C9 C8 C13 119.3(3) . . ?
C9 C8 C7 120.7(3) . . ?
C13 C8 C7 120.0(3) . . ?
C10 C9 C8 120.8(4) . . ?
C10 C9 H9 119.6 . . ?
C8 C9 H9 119.6 . . ?
C11 C10 C9 120.0(4) . . ?
C11 C10 H10 120.0 . . ?
C9 C10 H10 120.0 . . ?
C10 C11 C12 120.3(4) . . ?
C10 C11 H11 119.9 . . ?
C12 C11 H11 119.9 . . ?
C11 C12 C13 120.6(4) . . ?
C11 C12 H12 119.7 . . ?
C13 C12 H12 119.7 . . ?
C12 C13 C8 119.1(3) . . ?
C12 C13 C14 120.7(3) . . ?
C8 C13 C14 120.2(3) . . ?
N1 C14 C13 113.6(3) . . ?
N1 C14 H14A 108.8 . . ?
C13 C14 H14A 108.8 . . ?
N1 C14 H14B 108.8 . . ?
C13 C14 H14B 108.8 . . ?
H14A C14 H14B 107.7 . . ?
N1 C15 C16 108.9(3) . . ?
N1 C15 H15A 109.9 . . ?
C16 C15 H15A 109.9 . . ?
N1 C15 H15B 109.9 . . ?
C16 C15 H15B 109.9 . . ?
H15A C15 H15B 108.3 . . ?
N2 C16 C17 121.7(3) . . ?
N2 C16 C15 114.4(3) . . ?
C17 C16 C15 123.9(3) . . ?
C18 C17 C16 119.1(3) . . ?
C18 C17 H17 120.4 . . ?
C16 C17 H17 120.4 . . ?
C17 C18 C19 119.4(3) . . ?
C17 C18 H18 120.3 . . ?
C19 C18 H18 120.3 . . ?
C20 C19 C18 118.7(3) . . ?
C20 C19 H19 120.6 . . ?
C18 C19 H19 120.6 . . ?
N2 C20 C19 122.4(3) . . ?
N2 C20 H20 118.8 . . ?
C19 C20 H20 118.8 . . ?
N3 C21 C22 113.9(2) . . ?
N3 C21 H21A 108.8 . . ?
C22 C21 H21A 108.8 . . ?
N3 C21 H21B 108.8 . . ?
C22 C21 H21B 108.8 . . ?
H21A C21 H21B 107.7 . . ?
C23 C22 C27 119.6(3) . . ?
C23 C22 C21 120.2(3) . . ?
C27 C22 C21 120.0(3) . . ?
C24 C23 C22 120.7(4) . . ?
C24 C23 H23 119.7 . . ?
C22 C23 H23 119.7 . . ?
C25 C24 C23 120.0(4) . . ?
C25 C24 H24 120.0 . . ?
C23 C24 H24 120.0 . . ?
C24 C25 C26 120.2(4) . . ?
C24 C25 H25 119.9 . . ?
C26 C25 H25 119.9 . . ?
C25 C26 C27 121.0(4) . . ?
C25 C26 H26 119.5 . . ?
C27 C26 H26 119.5 . . ?
C26 C27 C22 118.5(3) . . ?
C26 C27 C28 122.0(3) . . ?
C22 C27 C28 119.5(3) . . ?
C29 C28 C33 119.0(3) . . ?
C29 C28 C27 120.3(3) . . ?
C33 C28 C27 120.7(3) . . ?
C30 C29 C28 120.8(4) . . ?
C30 C29 H29 119.6 . . ?
C28 C29 H29 119.6 . . ?
C31 C30 C29 120.5(4) . . ?
C31 C30 H30 119.8 . . ?
C29 C30 H30 119.8 . . ?
C30 C31 C32 119.8(4) . . ?
C30 C31 H31 120.1 . . ?
C32 C31 H31 120.1 . . ?
C31 C32 C33 120.7(4) . . ?
C31 C32 H32 119.6 . . ?
C33 C32 H32 119.6 . . ?
C32 C33 C28 119.2(3) . . ?
C32 C33 C34 120.4(3) . . ?
C28 C33 C34 120.1(3) . . ?
C33 C34 N3 114.8(3) . . ?
C33 C34 H34A 108.6 . . ?
N3 C34 H34A 108.6 . . ?
C33 C34 H34B 108.6 . . ?
N3 C34 H34B 108.6 . . ?
H34A C34 H34B 107.5 . . ?
N3 C35 C36 110.2(3) . . ?
N3 C35 H35A 109.6 . . ?
C36 C35 H35A 109.6 . . ?
N3 C35 H35B 109.6 . . ?
C36 C35 H35B 109.6 . . ?
H35A C35 H35B 108.1 . . ?
N4 C36 C37 121.7(3) . . ?
N4 C36 C35 114.5(3) . . ?
C37 C36 C35 123.8(3) . . ?
C36 C37 C38 119.3(4) . . ?
C36 C37 H37 120.3 . . ?
C38 C37 H37 120.3 . . ?
C39 C38 C37 118.8(3) . . ?
C39 C38 H38 120.6 . . ?
C37 C38 H38 120.6 . . ?
C38 C39 C40 119.7(3) . . ?
C38 C39 H39 120.2 . . ?
C40 C39 H39 120.2 . . ?
N4 C40 C39 121.3(3) . . ?
N4 C40 H40 119.3 . . ?
C39 C40 H40 119.3 . . ?
C46 C41 C42 121.0(4) . . ?
C46 C41 O5 115.1(4) . . ?
C42 C41 O5 123.8(4) . . ?
C43 C42 C41 117.9(5) . . ?
C43 C42 H42 121.1 . . ?
C41 C42 H42 121.1 . . ?
C44 C43 C42 121.5(5) . . ?
C44 C43 H43 119.2 . . ?
C42 C43 H43 119.2 . . ?
C45 C44 C43 119.9(5) . . ?
C45 C44 H44 120.1 . . ?
C43 C44 H44 120.1 . . ?
C44 C45 C46 119.9(5) . . ?
C44 C45 H45 120.0 . . ?
C46 C45 H45 120.0 . . ?
C45 C46 C41 119.8(5) . . ?
C45 C46 H46 120.1 . . ?
C41 C46 H46 120.1 . . ?
C52 C47 C48 120.5(4) . . ?
C52 C47 O4 124.1(4) . . ?
C48 C47 O4 115.3(4) . . ?
C49 C48 C47 119.5(5) . . ?
C49 C48 H48 120.2 . . ?
C47 C48 H48 120.2 . . ?
C48 C49 C50 120.7(5) . . ?
C48 C49 H49 119.6 . . ?
C50 C49 H49 119.6 . . ?
C49 C50 C51 119.7(5) . . ?
C49 C50 H50 120.2 . . ?
C51 C50 H50 120.2 . . ?
C50 C51 C52 120.9(5) . . ?
C50 C51 H51 119.6 . . ?
C52 C51 H51 119.6 . . ?
C47 C52 C51 118.6(4) . . ?
C47 C52 H52 120.7 . . ?
C51 C52 H52 120.7 . . ?
C54 C53 H53B 100(2) . . ?
C54 C53 H53A 114(3) . . ?
H53B C53 H53A 109(3) . . ?
C54 C53 H53C 114(3) . . ?
H53B C53 H53C 110(4) . . ?
H53A C53 H53C 109(4) . . ?
N5 C54 C53 179.8(7) . . ?
C56 C55 H55A 113(3) . . ?
C56 C55 H55B 109(4) . . ?
H55A C55 H55B 109(4) . . ?
C56 C55 H55C 107(4) . . ?
H55A C55 H55C 110(3) . . ?
H55B C55 H55C 110(3) . . ?
N6 C56 C55 179.0(8) . . ?
C15 N1 C14 109.7(2) . . ?
C15 N1 C1 107.7(2) . . ?
C14 N1 C1 110.9(2) . . ?
C15 N1 Cu1 103.20(18) . . ?
C14 N1 Cu1 115.1(2) . . ?
C1 N1 Cu1 109.77(19) . . ?
C20 N2 C16 118.7(3) . . ?
C20 N2 Cu1 127.1(2) . . ?
C16 N2 Cu1 114.1(2) . . ?
C35 N3 C21 109.6(3) . . ?
C35 N3 C34 108.9(2) . . ?
C21 N3 C34 110.7(2) . . ?
C35 N3 Cu2 104.31(19) . . ?
C21 N3 Cu2 114.26(18) . . ?
C34 N3 Cu2 108.85(19) . . ?
C40 N4 C36 119.2(3) . . ?
C40 N4 Cu2 126.1(2) . . ?
C36 N4 Cu2 114.7(2) . . ?
Cu2 O1 Cu1 127.97(12) . . ?
Cu2 O1 H1 105(3) . . ?
Cu1 O1 H1 107(3) . . ?
P1 O2 Cu1 130.65(15) . . ?
P1 O3 Cu2 128.42(15) . . ?
C47 O4 P1 127.9(3) . . ?
C41 O5 P1 128.7(3) . . ?
Cl1 O6 Cu1 133.84(16) . . ?
H142 O14 H141 113(4) . . ?
O3 P1 O2 119.37(14) . . ?
O3 P1 O5 111.98(16) . . ?
O2 P1 O5 105.00(15) . . ?
O3 P1 O4 103.82(15) . . ?
O2 P1 O4 110.81(15) . . ?
O5 P1 O4 105.11(15) . . ?
O1 Cu1 O2 93.71(10) . . ?
O1 Cu1 N2 91.77(10) . . ?
O2 Cu1 N2 172.12(10) . . ?
O1 Cu1 N1 173.40(10) . . ?
O2 Cu1 N1 92.69(10) . . ?
N2 Cu1 N1 81.70(10) . . ?
O1 Cu1 O6 94.50(10) . . ?
O2 Cu1 O6 90.62(11) . . ?
N2 Cu1 O6 94.58(11) . . ?
N1 Cu1 O6 87.07(10) . . ?
O1 Cu2 N4 171.20(10) . . ?
O1 Cu2 O3 92.83(10) . . ?
N4 Cu2 O3 91.66(11) . . ?
O1 Cu2 N3 93.80(10) . . ?
N4 Cu2 N3 81.91(11) . . ?
O3 Cu2 N3 173.28(10) . . ?
O9 Cl1 O8 110.3(2) . . ?
O9 Cl1 O7 109.40(19) . . ?
O8 Cl1 O7 109.44(19) . . ?
O9 Cl1 O6 111.4(3) . . ?
O8 Cl1 O6 107.27(18) . . ?
O7 Cl1 O6 108.98(16) . . ?
O11 Cl2 O12 104.2(4) . . ?
O11 Cl2 O13 112.8(6) . . ?
O12 Cl2 O13 111.1(6) . . ?
O11 Cl2 O10 112.9(5) . . ?
O12 Cl2 O10 108.1(4) . . ?
O13 Cl2 O10 107.7(4) . . ?

loop_
_geom_bond_atom_site_label_1
_geom_bond_atom_site_label_2
_geom_bond_distance
_geom_bond_site_symmetry_2
_geom_bond_publ_flag
C1 C2 1.509(5) . ?
C1 N1 1.511(4) . ?
C1 H1A 0.9700 . ?
C1 H1B 0.9700 . ?
C2 C3 1.390(5) . ?
C2 C7 1.405(5) . ?
C3 C4 1.375(6) . ?
C3 H3 0.9300 . ?
C4 C5 1.374(6) . ?
C4 H4 0.9300 . ?
C5 C6 1.377(6) . ?
C5 H5 0.9300 . ?
C6 C7 1.394(5) . ?
C6 H6 0.9300 . ?
C7 C8 1.483(5) . ?
C8 C9 1.395(5) . ?
C8 C13 1.406(5) . ?
C9 C10 1.384(6) . ?
C9 H9 0.9300 . ?
C10 C11 1.379(7) . ?
C10 H10 0.9300 . ?
C11 C12 1.384(6) . ?
C11 H11 0.9300 . ?
C12 C13 1.398(5) . ?
C12 H12 0.9300 . ?
C13 C14 1.505(5) . ?
C14 N1 1.496(4) . ?
C14 H14A 0.9700 . ?
C14 H14B 0.9700 . ?
C15 N1 1.494(4) . ?
C15 C16 1.499(5) . ?
C15 H15A 0.9700 . ?
C15 H15B 0.9700 . ?
C16 N2 1.345(4) . ?
C16 C17 1.384(5) . ?
C17 C18 1.378(5) . ?
C17 H17 0.9300 . ?
C18 C19 1.380(5) . ?
C18 H18 0.9300 . ?
C19 C20 1.379(5) . ?
C19 H19 0.9300 . ?
C20 N2 1.345(4) . ?
C20 H20 0.9300 . ?
C21 N3 1.494(4) . ?
C21 C22 1.513(4) . ?
C21 H21A 0.9700 . ?
C21 H21B 0.9700 . ?
C22 C23 1.400(5) . ?
C22 C27 1.405(5) . ?
C23 C24 1.383(5) . ?
C23 H23 0.9300 . ?
C24 C25 1.375(6) . ?
C24 H24 0.9300 . ?
C25 C26 1.384(6) . ?
C25 H25 0.9300 . ?
C26 C27 1.402(5) . ?
C26 H26 0.9300 . ?
C27 C28 1.478(5) . ?
C28 C29 1.401(5) . ?
C28 C33 1.405(5) . ?
C29 C30 1.376(6) . ?
C29 H29 0.9300 . ?
C30 C31 1.374(6) . ?
C30 H30 0.9300 . ?
C31 C32 1.391(6) . ?
C31 H31 0.9300 . ?
C32 C33 1.392(5) . ?
C32 H32 0.9300 . ?
C33 C34 1.507(5) . ?
C34 N3 1.510(4) . ?
C34 H34A 0.9700 . ?
C34 H34B 0.9700 . ?
C35 N3 1.483(4) . ?
C35 C36 1.497(5) . ?
C35 H35A 0.9700 . ?
C35 H35B 0.9700 . ?
C36 N4 1.350(4) . ?
C36 C37 1.378(5) . ?
C37 C38 1.382(6) . ?
C37 H37 0.9300 . ?
C38 C39 1.373(6) . ?
C38 H38 0.9300 . ?
C39 C40 1.389(5) . ?
C39 H39 0.9300 . ?
C40 N4 1.339(4) . ?
C40 H40 0.9300 . ?
C41 C46 1.377(6) . ?
C41 C42 1.382(6) . ?
C41 O5 1.398(5) . ?
C42 C43 1.375(6) . ?
C42 H42 0.9300 . ?
C43 C44 1.370(8) . ?
C43 H43 0.9300 . ?
C44 C45 1.369(9) . ?
C44 H44 0.9300 . ?
C45 C46 1.372(7) . ?
C45 H45 0.9300 . ?
C46 H46 0.9300 . ?
C47 C52 1.386(6) . ?
C47 C48 1.389(6) . ?
C47 O4 1.396(5) . ?
C48 C49 1.371(7) . ?
C48 H48 0.9300 . ?
C49 C50 1.373(8) . ?
C49 H49 0.9300 . ?
C50 C51 1.376(7) . ?
C50 H50 0.9300 . ?
C51 C52 1.388(6) . ?
C51 H51 0.9300 . ?
C52 H52 0.9300 . ?
C53 C54 1.442(7) . ?
C53 H53B 0.91(4) . ?
C53 H53A 0.92(4) . ?
C53 H53C 0.92(3) . ?
C54 N5 1.130(6) . ?
C55 C56 1.458(10) . ?
C55 H55A 0.92(3) . ?
C55 H55B 0.92(3) . ?
C55 H55C 0.92(3) . ?
C56 N6 1.140(10) . ?
N1 Cu1 2.072(3) . ?
N2 Cu1 1.993(3) . ?
N3 Cu2 2.082(3) . ?
N4 Cu2 1.989(3) . ?
O1 Cu2 1.892(2) . ?
O1 Cu1 1.924(2) . ?
O1 H1 0.85(3) . ?
O2 P1 1.486(2) . ?
O2 Cu1 1.953(2) . ?
O3 P1 1.472(3) . ?
O3 Cu2 1.991(2) . ?
O4 P1 1.591(3) . ?
O5 P1 1.586(3) . ?
O6 Cl1 1.439(3) . ?
O6 Cu1 2.407(3) . ?
O7 Cl1 1.438(3) . ?
O8 Cl1 1.428(3) . ?
O9 Cl1 1.403(3) . ?
O10 Cl2 1.424(6) . ?
O11 Cl2 1.365(5) . ?
O12 Cl2 1.372(4) . ?
O13 Cl2 1.375(6) . ?
O14 H142 0.90(3) . ?
O14 H141 0.90(5) . ?

loop_
_geom_hbond_atom_site_label_D
_geom_hbond_atom_site_label_H
_geom_hbond_atom_site_label_A
_geom_hbond_distance_DH
_geom_hbond_distance_HA
_geom_hbond_distance_DA
_geom_hbond_angle_DHA
_geom_hbond_site_symmetry_A
O1 H1 O12 0.90(5) 2.29(3) 2.880(6) 127(3) 1_554
O14 H141 O3 0.90(5) 2.19(4) 2.943(6) 141(6) 1_556

loop_
_geom_torsion_atom_site_label_1
_geom_torsion_atom_site_label_2
_geom_torsion_atom_site_label_3
_geom_torsion_atom_site_label_4
_geom_torsion
_geom_torsion_site_symmetry_1
_geom_torsion_site_symmetry_2
_geom_torsion_site_symmetry_3
_geom_torsion_site_symmetry_4
_geom_torsion_publ_flag
N1 C1 C2 C3 -111.4(4) . . . . ?
N1 C1 C2 C7 75.6(4) . . . . ?
C7 C2 C3 C4 0.9(6) . . . . ?
C1 C2 C3 C4 -172.1(4) . . . . ?
C2 C3 C4 C5 -0.3(7) . . . . ?
C3 C4 C5 C6 -0.1(7) . . . . ?
C4 C5 C6 C7 0.0(7) . . . . ?
C5 C6 C7 C2 0.5(6) . . . . ?
C5 C6 C7 C8 -179.1(4) . . . . ?
C3 C2 C7 C6 -1.0(6) . . . . ?
C1 C2 C7 C6 172.0(3) . . . . ?
C3 C2 C7 C8 178.6(4) . . . . ?
C1 C2 C7 C8 -8.4(5) . . . . ?
C6 C7 C8 C9 -42.2(6) . . . . ?
C2 C7 C8 C9 138.2(4) . . . . ?
C6 C7 C8 C13 138.2(4) . . . . ?
C2 C7 C8 C13 -41.3(5) . . . . ?
C13 C8 C9 C10 0.5(6) . . . . ?
C7 C8 C9 C10 -179.1(4) . . . . ?
C8 C9 C10 C11 0.4(7) . . . . ?
C9 C10 C11 C12 -1.4(7) . . . . ?
C10 C11 C12 C13 1.6(6) . . . . ?
C11 C12 C13 C8 -0.7(6) . . . . ?
C11 C12 C13 C14 -178.1(3) . . . . ?
C9 C8 C13 C12 -0.3(5) . . . . ?
C7 C8 C13 C12 179.3(3) . . . . ?
C9 C8 C13 C14 177.1(3) . . . . ?
C7 C8 C13 C14 -3.4(5) . . . . ?
C12 C13 C14 N1 -106.6(4) . . . . ?
C8 C13 C14 N1 76.1(4) . . . . ?
N1 C15 C16 N2 -33.9(4) . . . . ?
N1 C15 C16 C17 145.9(3) . . . . ?
N2 C16 C17 C18 -0.2(5) . . . . ?
C15 C16 C17 C18 -179.9(3) . . . . ?
C16 C17 C18 C19 -0.2(5) . . . . ?
C17 C18 C19 C20 0.5(6) . . . . ?
C18 C19 C20 N2 -0.3(5) . . . . ?
N3 C21 C22 C23 -109.7(3) . . . . ?
N3 C21 C22 C27 75.4(4) . . . . ?
C27 C22 C23 C24 -1.0(5) . . . . ?
C21 C22 C23 C24 -175.9(3) . . . . ?
C22 C23 C24 C25 0.1(6) . . . . ?
C23 C24 C25 C26 0.1(7) . . . . ?
C24 C25 C26 C27 0.6(6) . . . . ?
C25 C26 C27 C22 -1.5(6) . . . . ?
C25 C26 C27 C28 175.7(4) . . . . ?
C23 C22 C27 C26 1.6(5) . . . . ?
C21 C22 C27 C26 176.5(3) . . . . ?
C23 C22 C27 C28 -175.6(3) . . . . ?
C21 C22 C27 C28 -0.7(5) . . . . ?
C26 C27 C28 C29 -42.5(5) . . . . ?
C22 C27 C28 C29 134.7(3) . . . . ?
C26 C27 C28 C33 139.9(4) . . . . ?
C22 C27 C28 C33 -43.0(4) . . . . ?
C33 C28 C29 C30 0.8(5) . . . . ?
C27 C28 C29 C30 -176.9(3) . . . . ?
C28 C29 C30 C31 -0.1(6) . . . . ?
C29 C30 C31 C32 -0.9(6) . . . . ?
C30 C31 C32 C33 1.2(5) . . . . ?
C31 C32 C33 C28 -0.5(5) . . . . ?
C31 C32 C33 C34 -174.9(3) . . . . ?
C29 C28 C33 C32 -0.5(5) . . . . ?
C27 C28 C33 C32 177.2(3) . . . . ?
C29 C28 C33 C34 173.9(3) . . . . ?
C27 C28 C33 C34 -8.4(4) . . . . ?
C32 C33 C34 N3 -110.5(3) . . . . ?
C28 C33 C34 N3 75.2(4) . . . . ?
N3 C35 C36 N4 -31.5(4) . . . . ?
N3 C35 C36 C37 150.8(3) . . . . ?
N4 C36 C37 C38 -0.1(5) . . . . ?
C35 C36 C37 C38 177.3(3) . . . . ?
C36 C37 C38 C39 0.3(6) . . . . ?
C37 C38 C39 C40 -0.4(6) . . . . ?
C38 C39 C40 N4 0.4(5) . . . . ?
C46 C41 C42 C43 -0.1(7) . . . . ?
O5 C41 C42 C43 178.4(4) . . . . ?
C41 C42 C43 C44 0.4(7) . . . . ?
C42 C43 C44 C45 -1.0(8) . . . . ?
C43 C44 C45 C46 1.4(9) . . . . ?
C44 C45 C46 C41 -1.2(8) . . . . ?
C42 C41 C46 C45 0.6(7) . . . . ?
O5 C41 C46 C45 -178.1(4) . . . . ?
C52 C47 C48 C49 -0.4(7) . . . . ?
O4 C47 C48 C49 178.6(4) . . . . ?
C47 C48 C49 C50 0.1(8) . . . . ?
C48 C49 C50 C51 0.2(9) . . . . ?
C49 C50 C51 C52 -0.1(8) . . . . ?
C48 C47 C52 C51 0.5(6) . . . . ?
O4 C47 C52 C51 -178.5(4) . . . . ?
C50 C51 C52 C47 -0.2(7) . . . . ?
C16 C15 N1 C14 166.9(3) . . . . ?
C16 C15 N1 C1 -72.3(3) . . . . ?
C16 C15 N1 Cu1 43.8(3) . . . . ?
C13 C14 N1 C15 71.0(3) . . . . ?
C13 C14 N1 C1 -47.9(4) . . . . ?
C13 C14 N1 Cu1 -173.2(2) . . . . ?
C2 C1 N1 C15 -158.8(3) . . . . ?
C2 C1 N1 C14 -38.8(4) . . . . ?
C2 C1 N1 Cu1 89.5(3) . . . . ?
C19 C20 N2 C16 -0.1(5) . . . . ?
C19 C20 N2 Cu1 174.9(3) . . . . ?
C17 C16 N2 C20 0.3(5) . . . . ?
C15 C16 N2 C20 -179.9(3) . . . . ?
C17 C16 N2 Cu1 -175.3(3) . . . . ?
C15 C16 N2 Cu1 4.5(3) . . . . ?
C36 C35 N3 C21 162.7(3) . . . . ?
C36 C35 N3 C34 -76.1(3) . . . . ?
C36 C35 N3 Cu2 40.0(3) . . . . ?
C22 C21 N3 C35 70.4(3) . . . . ?
C22 C21 N3 C34 -49.6(4) . . . . ?
C22 C21 N3 Cu2 -172.9(2) . . . . ?
C33 C34 N3 C35 -157.3(3) . . . . ?
C33 C34 N3 C21 -36.8(4) . . . . ?
C33 C34 N3 Cu2 89.6(3) . . . . ?
C39 C40 N4 C36 -0.3(5) . . . . ?
C39 C40 N4 Cu2 177.0(2) . . . . ?
C37 C36 N4 C40 0.2(5) . . . . ?
C35 C36 N4 C40 -177.5(3) . . . . ?
C37 C36 N4 Cu2 -177.4(3) . . . . ?
C35 C36 N4 Cu2 4.9(3) . . . . ?
C52 C47 O4 P1 7.0(6) . . . . ?
C48 C47 O4 P1 -172.0(3) . . . . ?
C46 C41 O5 P1 -172.5(3) . . . . ?
C42 C41 O5 P1 8.8(6) . . . . ?
Cu2 O3 P1 O2 -11.6(3) . . . . ?
Cu2 O3 P1 O5 111.6(2) . . . . ?
Cu2 O3 P1 O4 -135.5(2) . . . . ?
Cu1 O2 P1 O3 38.4(3) . . . . ?
Cu1 O2 P1 O5 -88.1(2) . . . . ?
Cu1 O2 P1 O4 158.91(19) . . . . ?
C41 O5 P1 O3 47.5(4) . . . . ?
C41 O5 P1 O2 178.5(3) . . . . ?
C41 O5 P1 O4 -64.5(3) . . . . ?
C47 O4 P1 O3 177.9(3) . . . . ?
C47 O4 P1 O2 48.6(3) . . . . ?
C47 O4 P1 O5 -64.3(3) . . . . ?
Cu2 O1 Cu1 O2 -41.06(16) . . . . ?
Cu2 O1 Cu1 N2 144.60(16) . . . . ?
Cu2 O1 Cu1 N1 153.3(8) . . . . ?
Cu2 O1 Cu1 O6 49.86(16) . . . . ?
P1 O2 Cu1 O1 -13.5(2) . . . . ?
P1 O2 Cu1 N2 120.5(7) . . . . ?
P1 O2 Cu1 N1 164.9(2) . . . . ?
P1 O2 Cu1 O6 -108.0(2) . . . . ?
C20 N2 Cu1 O1 21.0(3) . . . . ?
C16 N2 Cu1 O1 -163.8(2) . . . . ?
C20 N2 Cu1 O2 -113.1(8) . . . . ?
C16 N2 Cu1 O2 62.1(9) . . . . ?
C20 N2 Cu1 N1 -158.0(3) . . . . ?
C16 N2 Cu1 N1 17.2(2) . . . . ?
C20 N2 Cu1 O6 115.7(3) . . . . ?
C16 N2 Cu1 O6 -69.1(2) . . . . ?
C15 N1 Cu1 O1 -42.0(10) . . . . ?
C14 N1 Cu1 O1 -161.4(8) . . . . ?
C1 N1 Cu1 O1 72.6(9) . . . . ?
C15 N1 Cu1 O2 152.3(2) . . . . ?
C14 N1 Cu1 O2 32.9(2) . . . . ?
C1 N1 Cu1 O2 -93.0(2) . . . . ?
C15 N1 Cu1 N2 -33.2(2) . . . . ?
C14 N1 Cu1 N2 -152.6(2) . . . . ?
C1 N1 Cu1 N2 81.4(2) . . . . ?
C15 N1 Cu1 O6 61.9(2) . . . . ?
C14 N1 Cu1 O6 -57.6(2) . . . . ?
C1 N1 Cu1 O6 176.5(2) . . . . ?
Cl1 O6 Cu1 O1 -46.8(3) . . . . ?
Cl1 O6 Cu1 O2 46.9(3) . . . . ?
Cl1 O6 Cu1 N2 -139.0(3) . . . . ?
Cl1 O6 Cu1 N1 139.6(3) . . . . ?
Cu1 O1 Cu2 N4 176.8(6) . . . . ?
Cu1 O1 Cu2 O3 56.18(16) . . . . ?
Cu1 O1 Cu2 N3 -122.72(15) . . . . ?
C40 N4 Cu2 O1 -101.3(7) . . . . ?
C36 N4 Cu2 O1 76.1(8) . . . . ?
C40 N4 Cu2 O3 19.4(3) . . . . ?
C36 N4 Cu2 O3 -163.2(2) . . . . ?
C40 N4 Cu2 N3 -162.5(3) . . . . ?
C36 N4 Cu2 N3 14.8(2) . . . . ?
P1 O3 Cu2 O1 -27.2(2) . . . . ?
P1 O3 Cu2 N4 160.3(2) . . . . ?
P1 O3 Cu2 N3 143.4(8) . . . . ?
C35 N3 Cu2 O1 157.9(2) . . . . ?
C21 N3 Cu2 O1 38.2(2) . . . . ?
C34 N3 Cu2 O1 -86.1(2) . . . . ?
C35 N3 Cu2 N4 -29.9(2) . . . . ?
C21 N3 Cu2 N4 -149.5(2) . . . . ?
C34 N3 Cu2 N4 86.2(2) . . . . ?
C35 N3 Cu2 O3 -12.8(10) . . . . ?
C21 N3 Cu2 O3 -132.4(9) . . . . ?
C34 N3 Cu2 O3 103.3(9) . . . . ?
Cu1 O6 Cl1 O9 -100.2(3) . . . . ?
Cu1 O6 Cl1 O8 139.0(3) . . . . ?
Cu1 O6 Cl1 O7 20.6(3) . . . . ?
